data_7018824
loop_
_publ_author_name
'Ni, Jia'
'Wei, Kai-Ju'
'Min, Yuanzeng'
'Chen, Yaowen'
'Zhan, Shunze'
'Li, Dan'
'Liu, Yangzhong'

_publ_section_title
;
 Copper(i) coordination polymers of 2,2'-dipyridylamine derivatives:
 syntheses, structures, and luminescence.
;
_journal_issue 17
_journal_name_full 'Dalton transactions (Cambridge, England : 2003)'
_journal_page_first 5280
_journal_page_last 5293
_journal_paper_doi 10.1039/c2dt12032a
_journal_volume 41
_journal_year 2012
_chemical_formula_sum 'C32 H24 Cu2 I2 N6'
_chemical_formula_weight 873.45
_chemical_name_systematic
;
?
;
_space_group_IT_number 14
_symmetry_cell_setting monoclinic
_symmetry_space_group_name_Hall '-P 2yn'
_symmetry_space_group_name_H-M 'P 1 21/n 1'
_atom_sites_solution_hydrogens geom
_atom_sites_solution_primary direct
_atom_sites_solution_secondary difmap
_audit_creation_method SHELXL-97
_cell_angle_alpha 90.00
_cell_angle_beta 117.6270(10)
_cell_angle_gamma 90.00
_cell_formula_units_Z 4
_cell_length_a 18.6210(14)
_cell_length_b 10.0925(8)
_cell_length_c 18.7696(14)
_cell_measurement_temperature 293(2)
_cell_volume 3125.2(4)
_computing_cell_refinement 'SAINT (Bruker, 2002)'
_computing_data_collection 'SMART (Bruker, 2002)'
_computing_data_reduction SAINT
_computing_molecular_graphics 'ORTEP-II (Johnson, 1976)'
_computing_publication_material SHELXL-97
_computing_structure_refinement 'SHELXL-97 (Sheldrick, 1997)'
_computing_structure_solution 'SHELXS-97 (Sheldrick, 1990)'
_diffrn_ambient_temperature 293(2)
_diffrn_measured_fraction_theta_full 0.999
_diffrn_measured_fraction_theta_max 0.999
_diffrn_measurement_device_type 'Bruker APEX area-dectector diffractometer'
_diffrn_measurement_method '\f and \w-scan'
_diffrn_radiation_monochromator graphite
_diffrn_radiation_source 'fine-focus sealed tube'
_diffrn_radiation_type MoK\a
_diffrn_radiation_wavelength 0.71073
_diffrn_reflns_av_R_equivalents 0.0593
_diffrn_reflns_av_sigmaI/netI 0.0574
_diffrn_reflns_limit_h_max 22
_diffrn_reflns_limit_h_min -21
_diffrn_reflns_limit_k_max 12
_diffrn_reflns_limit_k_min -11
_diffrn_reflns_limit_l_max 22
_diffrn_reflns_limit_l_min -22
_diffrn_reflns_number 21927
_diffrn_reflns_theta_full 25.00
_diffrn_reflns_theta_max 25.00
_diffrn_reflns_theta_min 1.27
_diffrn_standards_decay_% 0
_diffrn_standards_interval_count 0
_diffrn_standards_interval_time 0
_diffrn_standards_number 0
_exptl_absorpt_coefficient_mu 3.369
_exptl_absorpt_correction_T_max 0.8770
_exptl_absorpt_correction_T_min 0.5823
_exptl_absorpt_correction_type multi-scan
_exptl_absorpt_process_details 'SADABS (Bruker, 2002)'
_exptl_crystal_colour yellow
_exptl_crystal_density_diffrn 1.856
_exptl_crystal_density_method 'not measured'
_exptl_crystal_description block
_exptl_crystal_F_000 1688
_exptl_crystal_size_max 0.18
_exptl_crystal_size_mid 0.15
_exptl_crystal_size_min 0.04
_refine_diff_density_max 1.558
_refine_diff_density_min -0.413
_refine_diff_density_rms 0.129
_refine_ls_extinction_method none
_refine_ls_goodness_of_fit_ref 1.028
_refine_ls_hydrogen_treatment constr
_refine_ls_matrix_type full
_refine_ls_number_parameters 379
_refine_ls_number_reflns 5485
_refine_ls_number_restraints 0
_refine_ls_restrained_S_all 1.028
_refine_ls_R_factor_all 0.0938
_refine_ls_R_factor_gt 0.0582
_refine_ls_shift/su_max 0.001
_refine_ls_shift/su_mean 0.000
_refine_ls_structure_factor_coef Fsqd
_refine_ls_weighting_details 'calc w=1/[\s^2^(Fo^2^)+(0.0642P)^2^+1.3930P] where P=(Fo^2^+2Fc^2^)/3'
_refine_ls_weighting_scheme calc
_refine_ls_wR_factor_gt 0.1230
_refine_ls_wR_factor_ref 0.1393
_reflns_number_gt 3633
_reflns_number_total 5485
_reflns_threshold_expression >2sigma(I)
_cod_data_source_file c2dt12032a.txt
_cod_data_source_block 5
_cod_depositor_comments
;
The following automatic conversions were performed:

'_symmetry_cell_setting' value 'Monoclinic' changed to 'monoclinic'
according to /home/saulius/struct/CIF-dictionaries/cif_core.dic
dictionary named 'cif_core.dic' version 2.4.1 from
2010-06-29.

'_exptl_absorpt_correction_type' value 'Multi-scan'
changed to 'multi-scan' according to
/home/saulius/struct/CIF-dictionaries/cif_core.dic dictionary named
'cif_core.dic' version 2.4.1 from 2010-06-29.

Automatic conversion script
Id: cif_fix_values 1715 2011-07-08 13:25:40Z adriana 
;
_cod_original_sg_symbol_H-M P2(1)/n
_cod_database_code 7018824

loop_
_symmetry_equiv_pos_as_xyz
'x, y, z'
'-x+1/2, y+1/2, -z+1/2'
'-x, -y, -z'
'x-1/2, -y-1/2, z-1/2'

loop_
_atom_site_label
_atom_site_type_symbol
_atom_site_fract_x
_atom_site_fract_y
_atom_site_fract_z
_atom_site_U_iso_or_equiv
_atom_site_adp_type
_atom_site_occupancy
_atom_site_symmetry_multiplicity
_atom_site_calc_flag
_atom_site_refinement_flags
C1 C 0.9447(6) 0.3469(10) 0.4346(6) 0.099(4) Uani 1 1 d .
H1 H 0.9812 0.3637 0.4880 0.118 Uiso 1 1 calc R
C2 C 0.8709(6) 0.3989(10) 0.4069(6) 0.085(3) Uani 1 1 d .
H2 H 0.8573 0.4565 0.4374 0.103 Uiso 1 1 calc R
C3 C 0.8171(5) 0.3623(9) 0.3313(6) 0.080(3) Uani 1 1 d .
H3 H 0.7636 0.3908 0.3100 0.095 Uiso 1 1 calc R
C4 C 0.8397(5) 0.2847(9) 0.2862(5) 0.066(2) Uani 1 1 d .
H4 H 0.8021 0.2596 0.2346 0.079 Uiso 1 1 calc R
C5 C 0.9184(4) 0.2437(6) 0.3175(4) 0.0369(16) Uani 1 1 d .
C6 C 1.0291(4) 0.1268(6) 0.3034(4) 0.0354(16) Uani 1 1 d .
C7 C 1.0673(4) 0.1442(7) 0.2555(4) 0.0471(18) Uani 1 1 d .
H7 H 1.0402 0.1849 0.2055 0.056 Uiso 1 1 calc R
C8 C 1.1441(5) 0.1012(8) 0.2824(5) 0.062(2) Uani 1 1 d .
H8 H 1.1699 0.1099 0.2504 0.074 Uiso 1 1 calc R
C9 C 1.1839(4) 0.0444(8) 0.3573(5) 0.058(2) Uani 1 1 d .
H9 H 1.2371 0.0151 0.3771 0.069 Uiso 1 1 calc R
C10 C 1.1437(4) 0.0319(8) 0.4017(4) 0.054(2) Uani 1 1 d .
H10 H 1.1710 -0.0057 0.4526 0.065 Uiso 1 1 calc R
C11 C 0.8932(4) 0.1283(6) 0.1935(4) 0.0343(15) Uani 1 1 d .
C12 C 0.8550(5) 0.2183(7) 0.1314(4) 0.073(3) Uani 1 1 d .
H12 H 0.8657 0.3083 0.1413 0.087 Uiso 1 1 calc R
C13 C 0.8015(5) 0.1762(7) 0.0555(4) 0.066(2) Uani 1 1 d .
H13 H 0.7758 0.2386 0.0150 0.079 Uiso 1 1 calc R
C14 C 0.7850(4) 0.0424(6) 0.0378(4) 0.0353(16) Uani 1 1 d .
C15 C 0.8277(4) -0.0439(7) 0.0990(4) 0.0436(17) Uani 1 1 d .
H15 H 0.8208 -0.1343 0.0885 0.052 Uiso 1 1 calc R
C16 C 0.8804(4) -0.0027(6) 0.1755(4) 0.0422(17) Uani 1 1 d .
H16 H 0.9075 -0.0653 0.2155 0.051 Uiso 1 1 calc R
C17 C 0.7263(4) -0.0047(6) -0.0431(4) 0.0329(15) Uani 1 1 d .
C18 C 0.6589(4) 0.0672(7) -0.0930(4) 0.0401(17) Uani 1 1 d .
H18 H 0.6497 0.1484 -0.0752 0.048 Uiso 1 1 calc R
C19 C 0.6046(4) 0.0233(7) -0.1681(4) 0.0448(18) Uani 1 1 d .
H19 H 0.5605 0.0760 -0.2006 0.054 Uiso 1 1 calc R
C20 C 0.6147(4) -0.0995(6) -0.1961(4) 0.0357(16) Uani 1 1 d .
C21 C 0.6826(4) -0.1727(7) -0.1467(4) 0.0503(19) Uani 1 1 d .
H21 H 0.6914 -0.2546 -0.1639 0.060 Uiso 1 1 calc R
C22 C 0.7374(4) -0.1249(7) -0.0718(4) 0.050(2) Uani 1 1 d .
H22 H 0.7830 -0.1751 -0.0400 0.059 Uiso 1 1 calc R
C23 C 0.4743(4) -0.1229(6) -0.2986(4) 0.0352(16) Uani 1 1 d .
C24 C 0.4391(5) -0.1417(7) -0.2490(4) 0.0509(19) Uani 1 1 d .
H24 H 0.4705 -0.1672 -0.1958 0.061 Uiso 1 1 calc R
C25 C 0.3577(5) -0.1227(8) -0.2785(5) 0.058(2) Uani 1 1 d .
H25 H 0.3337 -0.1322 -0.2450 0.069 Uiso 1 1 calc R
C26 C 0.3114(5) -0.0892(8) -0.3580(6) 0.061(2) Uani 1 1 d .
H26 H 0.2555 -0.0802 -0.3800 0.073 Uiso 1 1 calc R
C27 C 0.3502(4) -0.0698(7) -0.4035(4) 0.0482(19) Uani 1 1 d .
H27 H 0.3193 -0.0448 -0.4569 0.058 Uiso 1 1 calc R
C28 C 0.5782(4) -0.2373(7) -0.3168(4) 0.0390(17) Uani 1 1 d .
C29 C 0.6499(5) -0.2288(8) -0.3208(5) 0.062(2) Uani 1 1 d .
H29 H 0.6859 -0.1597 -0.2958 0.074 Uiso 1 1 calc R
C30 C 0.6673(5) -0.3248(10) -0.3625(6) 0.081(3) Uani 1 1 d .
H30 H 0.7165 -0.3236 -0.3641 0.098 Uiso 1 1 calc R
C31 C 0.6125(5) -0.4207(9) -0.4011(5) 0.069(3) Uani 1 1 d .
H31 H 0.6225 -0.4853 -0.4307 0.083 Uiso 1 1 calc R
C32 C 0.5421(5) -0.4205(8) -0.3956(5) 0.064(2) Uani 1 1 d .
H32 H 0.5039 -0.4857 -0.4234 0.077 Uiso 1 1 calc R
Cu1 Cu 1.01598(6) 0.06151(11) 0.45018(5) 0.0625(3) Uani 1 1 d .
Cu2 Cu 0.48089(6) -0.03855(10) -0.44638(5) 0.0544(3) Uani 1 1 d .
I1 I 1.10758(3) 0.10321(6) 0.60006(3) 0.0636(2) Uani 1 1 d .
I2 I 0.58803(4) 0.14237(6) -0.41224(3) 0.0691(2) Uani 1 1 d .
N1 N 0.9715(4) 0.2714(7) 0.3918(4) 0.077(2) Uani 1 1 d .
N2 N 0.9478(3) 0.1691(5) 0.2733(3) 0.0380(13) Uani 1 1 d .
N3 N 1.0670(3) 0.0709(5) 0.3761(3) 0.0398(14) Uani 1 1 d .
N4 N 0.4312(3) -0.0847(5) -0.3753(3) 0.0372(13) Uani 1 1 d .
N5 N 0.5574(3) -0.1453(5) -0.2728(3) 0.0382(13) Uani 1 1 d .
N6 N 0.5243(3) -0.3320(6) -0.3526(3) 0.0477(15) Uani 1 1 d .

loop_
_atom_site_aniso_label
_atom_site_aniso_U_11
_atom_site_aniso_U_22
_atom_site_aniso_U_33
_atom_site_aniso_U_23
_atom_site_aniso_U_13
_atom_site_aniso_U_12
C1 0.082(7) 0.119(9) 0.063(6) -0.048(6) 0.007(5) 0.030(6)
C2 0.091(8) 0.099(8) 0.077(7) -0.015(6) 0.048(6) 0.040(6)
C3 0.054(5) 0.101(8) 0.088(7) -0.016(6) 0.037(5) 0.011(5)
C4 0.040(5) 0.097(7) 0.055(5) -0.023(5) 0.018(4) 0.000(5)
C5 0.032(4) 0.043(4) 0.035(4) 0.001(3) 0.014(3) 0.000(3)
C6 0.037(4) 0.037(4) 0.034(4) -0.010(3) 0.018(3) -0.005(3)
C7 0.042(4) 0.064(5) 0.039(4) -0.005(4) 0.022(4) -0.014(4)
C8 0.051(5) 0.086(6) 0.060(6) -0.018(5) 0.035(5) -0.019(5)
C9 0.032(4) 0.071(6) 0.066(6) -0.001(5) 0.018(4) 0.006(4)
C10 0.040(5) 0.070(6) 0.047(5) 0.009(4) 0.017(4) 0.012(4)
C11 0.033(4) 0.035(4) 0.030(4) 0.004(3) 0.011(3) 0.004(3)
C12 0.108(7) 0.037(5) 0.034(4) -0.001(4) 0.000(4) 0.005(5)
C13 0.094(7) 0.037(5) 0.037(4) 0.006(4) 0.005(4) 0.004(4)
C14 0.035(4) 0.040(4) 0.027(4) 0.004(3) 0.011(3) 0.003(3)
C15 0.043(4) 0.034(4) 0.043(4) -0.002(3) 0.010(4) -0.004(3)
C16 0.041(4) 0.034(4) 0.038(4) 0.012(3) 0.007(3) 0.004(3)
C17 0.041(4) 0.029(4) 0.030(4) -0.002(3) 0.017(3) -0.004(3)
C18 0.043(4) 0.030(4) 0.036(4) -0.002(3) 0.008(3) 0.004(3)
C19 0.048(4) 0.040(4) 0.040(4) 0.004(3) 0.015(4) 0.004(3)
C20 0.034(4) 0.040(4) 0.031(4) -0.002(3) 0.014(3) 0.004(3)
C21 0.057(5) 0.039(4) 0.048(5) -0.013(4) 0.019(4) 0.004(4)
C22 0.040(4) 0.052(5) 0.035(4) -0.001(4) -0.001(3) 0.009(4)
C23 0.037(4) 0.033(4) 0.040(4) -0.008(3) 0.021(3) -0.009(3)
C24 0.059(5) 0.059(5) 0.041(4) -0.006(4) 0.028(4) -0.009(4)
C25 0.057(5) 0.061(5) 0.081(6) -0.014(5) 0.054(5) -0.016(4)
C26 0.039(5) 0.061(5) 0.086(7) -0.009(5) 0.032(5) -0.001(4)
C27 0.042(5) 0.040(4) 0.055(5) 0.002(3) 0.015(4) 0.005(3)
C28 0.034(4) 0.050(5) 0.029(4) 0.000(3) 0.011(3) -0.002(3)
C29 0.048(5) 0.079(6) 0.068(5) -0.032(5) 0.036(4) -0.018(4)
C30 0.057(6) 0.115(8) 0.087(7) -0.029(6) 0.045(5) -0.006(6)
C31 0.072(6) 0.079(6) 0.068(6) -0.032(5) 0.041(5) 0.005(5)
C32 0.064(6) 0.064(6) 0.054(5) -0.018(4) 0.019(4) -0.005(5)
Cu1 0.0530(6) 0.0982(9) 0.0404(6) 0.0187(5) 0.0253(5) 0.0122(6)
Cu2 0.0584(6) 0.0672(7) 0.0446(6) 0.0045(5) 0.0299(5) -0.0026(5)
I1 0.0555(4) 0.0867(5) 0.0447(3) -0.0038(3) 0.0198(3) -0.0072(3)
I2 0.0810(4) 0.0775(4) 0.0578(4) -0.0230(3) 0.0398(3) -0.0324(3)
N1 0.060(4) 0.095(6) 0.054(4) -0.029(4) 0.008(4) 0.023(4)
N2 0.035(3) 0.048(4) 0.023(3) -0.003(3) 0.007(3) 0.005(3)
N3 0.037(3) 0.048(4) 0.036(3) 0.004(3) 0.018(3) 0.001(3)
N4 0.038(3) 0.036(3) 0.039(3) -0.004(3) 0.019(3) -0.003(3)
N5 0.034(3) 0.048(3) 0.029(3) -0.011(3) 0.011(3) -0.002(3)
N6 0.045(4) 0.049(4) 0.049(4) -0.011(3) 0.021(3) -0.002(3)

loop_
_atom_type_symbol
_atom_type_description
_atom_type_scat_dispersion_real
_atom_type_scat_dispersion_imag
_atom_type_scat_source
C C 0.0033 0.0016 'International Tables Vol C Tables 4.2.6.8 and 6.1.1.4'
H H 0.0000 0.0000 'International Tables Vol C Tables 4.2.6.8 and 6.1.1.4'
N N 0.0061 0.0033 'International Tables Vol C Tables 4.2.6.8 and 6.1.1.4'
Cu Cu 0.3201 1.2651 'International Tables Vol C Tables 4.2.6.8 and 6.1.1.4'
I I -0.4742 1.8119 'International Tables Vol C Tables 4.2.6.8 and 6.1.1.4'

loop_
_geom_angle_atom_site_label_1
_geom_angle_atom_site_label_2
_geom_angle_atom_site_label_3
_geom_angle
_geom_angle_site_symmetry_1
_geom_angle_site_symmetry_3
C2 C1 N1 125.9(8) . .
C2 C1 H1 117.0 . .
N1 C1 H1 117.0 . .
C1 C2 C3 115.4(8) . .
C1 C2 H2 122.3 . .
C3 C2 H2 122.3 . .
C2 C3 C4 121.2(8) . .
C2 C3 H3 119.4 . .
C4 C3 H3 119.4 . .
C3 C4 C5 119.3(8) . .
C3 C4 H4 120.4 . .
C5 C4 H4 120.4 . .
N1 C5 C4 121.4(7) . .
N1 C5 N2 115.7(6) . .
C4 C5 N2 122.8(6) . .
N3 C6 C7 121.8(6) . .
N3 C6 N2 119.7(6) . .
C7 C6 N2 118.5(6) . .
C8 C7 C6 119.2(7) . .
C8 C7 H7 120.4 . .
C6 C7 H7 120.4 . .
C7 C8 C9 119.5(7) . .
C7 C8 H8 120.2 . .
C9 C8 H8 120.2 . .
C10 C9 C8 118.4(7) . .
C10 C9 H9 120.8 . .
C8 C9 H9 120.8 . .
N3 C10 C9 123.5(7) . .
N3 C10 H10 118.2 . .
C9 C10 H10 118.2 . .
C16 C11 C12 117.8(6) . .
C16 C11 N2 119.9(6) . .
C12 C11 N2 122.1(6) . .
C13 C12 C11 120.8(7) . .
C13 C12 H12 119.6 . .
C11 C12 H12 119.6 . .
C12 C13 C14 121.5(7) . .
C12 C13 H13 119.3 . .
C14 C13 H13 119.3 . .
C15 C14 C13 116.1(6) . .
C15 C14 C17 121.6(6) . .
C13 C14 C17 122.3(6) . .
C14 C15 C16 122.8(6) . .
C14 C15 H15 118.6 . .
C16 C15 H15 118.6 . .
C11 C16 C15 120.8(6) . .
C11 C16 H16 119.6 . .
C15 C16 H16 119.6 . .
C18 C17 C22 116.9(6) . .
C18 C17 C14 122.4(6) . .
C22 C17 C14 120.6(6) . .
C19 C18 C17 122.3(6) . .
C19 C18 H18 118.9 . .
C17 C18 H18 118.9 . .
C18 C19 C20 120.7(6) . .
C18 C19 H19 119.6 . .
C20 C19 H19 119.6 . .
C21 C20 C19 117.6(6) . .
C21 C20 N5 122.1(6) . .
C19 C20 N5 120.3(6) . .
C20 C21 C22 120.6(6) . .
C20 C21 H21 119.7 . .
C22 C21 H21 119.7 . .
C17 C22 C21 121.9(6) . .
C17 C22 H22 119.1 . .
C21 C22 H22 119.1 . .
N4 C23 C24 122.0(6) . .
N4 C23 N5 115.6(5) . .
C24 C23 N5 122.5(6) . .
C25 C24 C23 119.6(7) . .
C25 C24 H24 120.2 . .
C23 C24 H24 120.2 . .
C24 C25 C26 119.6(7) . .
C24 C25 H25 120.2 . .
C26 C25 H25 120.2 . .
C27 C26 C25 117.9(7) . .
C27 C26 H26 121.1 . .
C25 C26 H26 121.1 . .
N4 C27 C26 123.8(7) . .
N4 C27 H27 118.1 . .
C26 C27 H27 118.1 . .
N6 C28 C29 123.1(7) . .
N6 C28 N5 115.0(6) . .
C29 C28 N5 121.9(6) . .
C28 C29 C30 118.5(8) . .
C28 C29 H29 120.7 . .
C30 C29 H29 120.7 . .
C31 C30 C29 119.5(8) . .
C31 C30 H30 120.3 . .
C29 C30 H30 120.3 . .
C30 C31 C32 118.3(8) . .
C30 C31 H31 120.8 . .
C32 C31 H31 120.8 . .
N6 C32 C31 124.1(8) . .
N6 C32 H32 118.0 . .
C31 C32 H32 118.0 . .
N3 Cu1 N1 79.2(2) . .
N3 Cu1 Cu1 151.44(17) . 3_756
N1 Cu1 Cu1 129.24(19) . 3_756
N3 Cu1 I1 117.57(16) . .
N1 Cu1 I1 105.99(16) . .
Cu1 Cu1 I1 62.25(4) 3_756 .
N3 Cu1 I1 113.30(16) . 3_756
N1 Cu1 I1 109.94(17) . 3_756
Cu1 Cu1 I1 59.33(4) 3_756 3_756
I1 Cu1 I1 121.58(4) . 3_756
N4 Cu2 Cu2 169.55(17) . 3_654
N4 Cu2 I2 123.22(15) . .
Cu2 Cu2 I2 60.57(4) 3_654 .
N4 Cu2 I2 115.41(15) . 3_654
Cu2 Cu2 I2 59.89(4) 3_654 3_654
I2 Cu2 I2 120.46(3) . 3_654
Cu1 I1 Cu1 58.42(4) . 3_756
Cu2 I2 Cu2 59.54(3) . 3_654
C5 N1 C1 116.5(7) . .
C5 N1 Cu1 103.4(5) . .
C1 N1 Cu1 112.1(7) . .
C5 N2 C6 124.3(5) . .
C5 N2 C11 119.4(5) . .
C6 N2 C11 116.3(5) . .
C6 N3 C10 117.4(6) . .
C6 N3 Cu1 122.0(4) . .
C10 N3 Cu1 120.3(5) . .
C23 N4 C27 117.1(6) . .
C23 N4 Cu2 123.5(4) . .
C27 N4 Cu2 119.3(5) . .
C23 N5 C28 117.4(5) . .
C23 N5 C20 119.2(5) . .
C28 N5 C20 121.9(5) . .
C28 N6 C32 116.4(6) . .

loop_
_geom_bond_atom_site_label_1
_geom_bond_atom_site_label_2
_geom_bond_distance
_geom_bond_site_symmetry_2
C1 C2 1.331(12) .
C1 N1 1.359(10) .
C1 H1 0.9300 .
C2 C3 1.355(12) .
C2 H2 0.9300 .
C3 C4 1.356(11) .
C3 H3 0.9300 .
C4 C5 1.366(9) .
C4 H4 0.9300 .
C5 N1 1.311(8) .
C5 N2 1.406(8) .
C6 N3 1.337(8) .
C6 C7 1.392(9) .
C6 N2 1.414(8) .
C7 C8 1.348(10) .
C7 H7 0.9300 .
C8 C9 1.374(11) .
C8 H8 0.9300 .
C9 C10 1.361(10) .
C9 H9 0.9300 .
C10 N3 1.338(8) .
C10 H10 0.9300 .
C11 C16 1.358(9) .
C11 C12 1.385(9) .
C11 N2 1.426(8) .
C12 C13 1.373(10) .
C12 H12 0.9300 .
C13 C14 1.390(9) .
C13 H13 0.9300 .
C14 C15 1.365(9) .
C14 C17 1.479(9) .
C15 C16 1.376(9) .
C15 H15 0.9300 .
C16 H16 0.9300 .
C17 C18 1.374(9) .
C17 C22 1.381(9) .
C18 C19 1.372(8) .
C18 H18 0.9300 .
C19 C20 1.393(9) .
C19 H19 0.9300 .
C20 C21 1.384(9) .
C20 N5 1.415(8) .
C21 C22 1.385(9) .
C21 H21 0.9300 .
C22 H22 0.9300 .
C23 N4 1.340(8) .
C23 C24 1.378(9) .
C23 N5 1.408(8) .
C24 C25 1.365(10) .
C24 H24 0.9300 .
C25 C26 1.375(11) .
C25 H25 0.9300 .
C26 C27 1.365(10) .
C26 H26 0.9300 .
C27 N4 1.355(8) .
C27 H27 0.9300 .
C28 N6 1.322(8) .
C28 C29 1.374(9) .
C28 N5 1.412(8) .
C29 C30 1.376(11) .
C29 H29 0.9300 .
C30 C31 1.348(11) .
C30 H30 0.9300 .
C31 C32 1.361(11) .
C31 H31 0.9300 .
C32 N6 1.344(9) .
C32 H32 0.9300 .
Cu1 N3 2.017(5) .
Cu1 N1 2.352(8) .
Cu1 Cu1 2.5348(18) 3_756
Cu1 I1 2.5592(11) .
Cu1 I1 2.6334(12) 3_756
Cu2 N4 1.999(5) .
Cu2 Cu2 2.5480(17) 3_654
Cu2 I2 2.5572(11) .
Cu2 I2 2.5746(11) 3_654
I1 Cu1 2.6334(12) 3_756
I2 Cu2 2.5746(11) 3_654

loop_
_geom_torsion_atom_site_label_1
_geom_torsion_atom_site_label_2
_geom_torsion_atom_site_label_3
_geom_torsion_atom_site_label_4
_geom_torsion
_geom_torsion_site_symmetry_1
_geom_torsion_site_symmetry_4
N1 C1 C2 C3 6.0(18) . .
C1 C2 C3 C4 -4.1(16) . .
C2 C3 C4 C5 -0.5(15) . .
C3 C4 C5 N1 3.9(13) . .
C3 C4 C5 N2 -176.5(7) . .
N3 C6 C7 C8 1.3(10) . .
N2 C6 C7 C8 -178.2(6) . .
C6 C7 C8 C9 -1.7(11) . .
C7 C8 C9 C10 0.8(12) . .
C8 C9 C10 N3 0.7(13) . .
C16 C11 C12 C13 4.5(12) . .
N2 C11 C12 C13 -178.8(8) . .
C11 C12 C13 C14 -1.3(14) . .
C12 C13 C14 C15 -2.9(12) . .
C12 C13 C14 C17 178.6(8) . .
C13 C14 C15 C16 4.0(11) . .
C17 C14 C15 C16 -177.5(6) . .
C12 C11 C16 C15 -3.5(11) . .
N2 C11 C16 C15 179.8(6) . .
C14 C15 C16 C11 -0.9(11) . .
C15 C14 C17 C18 149.7(7) . .
C13 C14 C17 C18 -32.0(10) . .
C15 C14 C17 C22 -30.3(10) . .
C13 C14 C17 C22 148.0(8) . .
C22 C17 C18 C19 -0.1(10) . .
C14 C17 C18 C19 179.9(6) . .
C17 C18 C19 C20 1.8(11) . .
C18 C19 C20 C21 -2.1(10) . .
C18 C19 C20 N5 178.4(6) . .
C19 C20 C21 C22 0.7(11) . .
N5 C20 C21 C22 -179.8(6) . .
C18 C17 C22 C21 -1.3(11) . .
C14 C17 C22 C21 178.7(7) . .
C20 C21 C22 C17 1.0(12) . .
N4 C23 C24 C25 0.8(10) . .
N5 C23 C24 C25 -177.7(6) . .
C23 C24 C25 C26 2.1(11) . .
C24 C25 C26 C27 -3.3(12) . .
C25 C26 C27 N4 1.7(12) . .
N6 C28 C29 C30 -1.4(12) . .
N5 C28 C29 C30 177.7(7) . .
C28 C29 C30 C31 2.9(14) . .
C29 C30 C31 C32 -1.5(15) . .
C30 C31 C32 N6 -1.5(14) . .
N3 Cu1 I1 Cu1 -147.7(2) . 3_756
N1 Cu1 I1 Cu1 126.3(2) . 3_756
I1 Cu1 I1 Cu1 0.0 3_756 3_756
N4 Cu2 I2 Cu2 -168.6(2) . 3_654
I2 Cu2 I2 Cu2 0.0 3_654 3_654
C4 C5 N1 C1 -2.4(13) . .
N2 C5 N1 C1 178.0(8) . .
C4 C5 N1 Cu1 121.0(7) . .
N2 C5 N1 Cu1 -58.6(7) . .
C2 C1 N1 C5 -2.8(17) . .
C2 C1 N1 Cu1 -121.6(11) . .
N3 Cu1 N1 C5 70.7(5) . .
Cu1 Cu1 N1 C5 -106.5(5) 3_756 .
I1 Cu1 N1 C5 -173.5(4) . .
I1 Cu1 N1 C5 -40.3(5) 3_756 .
N3 Cu1 N1 C1 -163.0(7) . .
Cu1 Cu1 N1 C1 19.8(7) 3_756 .
I1 Cu1 N1 C1 -47.2(6) . .
I1 Cu1 N1 C1 85.9(6) 3_756 .
N1 C5 N2 C6 -1.4(10) . .
C4 C5 N2 C6 179.0(7) . .
N1 C5 N2 C11 176.6(6) . .
C4 C5 N2 C11 -3.0(10) . .
N3 C6 N2 C5 46.8(9) . .
C7 C6 N2 C5 -133.6(7) . .
N3 C6 N2 C11 -131.2(6) . .
C7 C6 N2 C11 48.3(8) . .
C16 C11 N2 C5 -117.7(7) . .
C12 C11 N2 C5 65.7(9) . .
C16 C11 N2 C6 60.4(8) . .
C12 C11 N2 C6 -116.1(8) . .
C7 C6 N3 C10 0.1(10) . .
N2 C6 N3 C10 179.6(6) . .
C7 C6 N3 Cu1 174.0(5) . .
N2 C6 N3 Cu1 -6.5(8) . .
C9 C10 N3 C6 -1.1(11) . .
C9 C10 N3 Cu1 -175.1(6) . .
N1 Cu1 N3 C6 -37.4(5) . .
Cu1 Cu1 N3 C6 138.1(4) 3_756 .
I1 Cu1 N3 C6 -139.9(4) . .
I1 Cu1 N3 C6 69.8(5) 3_756 .
N1 Cu1 N3 C10 136.3(6) . .
Cu1 Cu1 N3 C10 -48.2(7) 3_756 .
I1 Cu1 N3 C10 33.8(6) . .
I1 Cu1 N3 C10 -116.5(5) 3_756 .
C24 C23 N4 C27 -2.4(9) . .
N5 C23 N4 C27 176.2(6) . .
C24 C23 N4 Cu2 173.7(5) . .
N5 C23 N4 Cu2 -7.8(8) . .
C26 C27 N4 C23 1.1(10) . .
C26 C27 N4 Cu2 -175.1(6) . .
Cu2 Cu2 N4 C23 -165.7(7) 3_654 .
I2 Cu2 N4 C23 -57.5(5) . .
I2 Cu2 N4 C23 133.4(4) 3_654 .
Cu2 Cu2 N4 C27 10.3(13) 3_654 .
I2 Cu2 N4 C27 118.5(5) . .
I2 Cu2 N4 C27 -50.6(5) 3_654 .
N4 C23 N5 C28 -55.9(8) . .
C24 C23 N5 C28 122.7(7) . .
N4 C23 N5 C20 137.7(6) . .
C24 C23 N5 C20 -43.7(9) . .
N6 C28 N5 C23 -28.5(8) . .
C29 C28 N5 C23 152.4(7) . .
N6 C28 N5 C20 137.5(6) . .
C29 C28 N5 C20 -41.6(10) . .
C21 C20 N5 C23 140.8(7) . .
C19 C20 N5 C23 -39.7(9) . .
C21 C20 N5 C28 -25.0(10) . .
C19 C20 N5 C28 154.5(6) . .
C29 C28 N6 C32 -1.5(11) . .
N5 C28 N6 C32 179.5(6) . .
C31 C32 N6 C28 2.9(12) . .
